data_2216647
loop_
_publ_author_name
'Dominik Cin\<ci\'c'
'Branko Kaitner'

_publ_section_title
;
 4-Acetylanilinium perchlorate
;
_journal_coeditor_code LW2041
_journal_issue 12
_journal_name_full 'Acta Crystallographica Section E'
_journal_page_first o4672
_journal_page_last o4672
_journal_paper_doi 10.1107/S1600536807050751
_journal_volume 63
_journal_year 2007
_chemical_formula_iupac 'C8 H10 N O +, Cl O4 -'
_chemical_formula_moiety 'C8 H10 N O +, Cl O4 -'
_chemical_formula_sum 'C8 H10 Cl N O5'
_chemical_formula_weight 235.62
_chemical_name_systematic
;
4-Acetylanilinium perchlorate
;
_space_group_IT_number 14
_symmetry_cell_setting monoclinic
_symmetry_space_group_name_Hall '-P 2ybc'
_symmetry_space_group_name_H-M 'P 1 21/c 1'
_atom_sites_solution_hydrogens geom
_atom_sites_solution_primary direct
_atom_sites_solution_secondary difmap
_audit_creation_method SHELXL-97
_cell_angle_alpha 90.00
_cell_angle_beta 108.248(2)
_cell_angle_gamma 90.00
_cell_formula_units_Z 4
_cell_length_a 8.0287(2)
_cell_length_b 18.9091(3)
_cell_length_c 7.1327(2)
_cell_measurement_temperature 295
_cell_volume 1028.40(4)
_computing_cell_refinement
;
CrysAlis RED (Oxford Diffraction, 2003)
;
_computing_data_collection
;
CrysAlis CCD (Oxford Diffraction, 2003)
;
_computing_data_reduction
;
CrysAlis RED (Oxford Diffraction, 2003)
;
_computing_molecular_graphics 'ORTEP-3 (Farrugia, 1997)'
_computing_publication_material
;
WinGX (Farrugia, 1999) and PARST97 (Nardelli, 1995)
;
_computing_structure_refinement 'SHELXL97 (Sheldrick, 1997)'
_computing_structure_solution 'SHELXS97 (Sheldrick, 1997)'
_diffrn_ambient_temperature 295
_diffrn_measured_fraction_theta_full 0.996
_diffrn_measured_fraction_theta_max 0.996
_diffrn_measurement_device_type
;
Oxford Diffraction Xcalibur CCD
;
_diffrn_measurement_method \w
_diffrn_radiation_monochromator graphite
_diffrn_radiation_source 'fine-focus sealed tube'
_diffrn_radiation_type MoK\a
_diffrn_radiation_wavelength 0.71073
_diffrn_reflns_av_R_equivalents 0.0134
_diffrn_reflns_av_sigmaI/netI 0.0090
_diffrn_reflns_limit_h_max 10
_diffrn_reflns_limit_h_min -10
_diffrn_reflns_limit_k_max 23
_diffrn_reflns_limit_k_min -24
_diffrn_reflns_limit_l_max 9
_diffrn_reflns_limit_l_min -9
_diffrn_reflns_number 10153
_diffrn_reflns_theta_full 27.00
_diffrn_reflns_theta_max 27.00
_diffrn_reflns_theta_min 3.98
_exptl_absorpt_coefficient_mu 0.373
_exptl_absorpt_correction_T_max 0.94248
_exptl_absorpt_correction_T_min 0.84489
_exptl_absorpt_correction_type analytical
_exptl_absorpt_process_details '(Alcock, 1970)'
_exptl_crystal_colour colourles
_exptl_crystal_density_diffrn 1.522
_exptl_crystal_density_method 'not measured'
_exptl_crystal_description prisms
_exptl_crystal_F_000 488
_exptl_crystal_size_max 0.55
_exptl_crystal_size_mid 0.25
_exptl_crystal_size_min 0.17
_refine_diff_density_max 0.423
_refine_diff_density_min -0.322
_refine_ls_extinction_coef 0.049(6)
_refine_ls_extinction_expression Fc^*^=kFc[1+0.001xFc^2^\l^3^/sin(2\q)]^-1/4^
_refine_ls_extinction_method 'SHELXL97 (Sheldrick, 1997)'
_refine_ls_goodness_of_fit_ref 1.122
_refine_ls_hydrogen_treatment mixed
_refine_ls_matrix_type full
_refine_ls_number_parameters 150
_refine_ls_number_reflns 2240
_refine_ls_number_restraints 0
_refine_ls_restrained_S_all 1.122
_refine_ls_R_factor_all 0.0504
_refine_ls_R_factor_gt 0.0440
_refine_ls_shift/su_max 0.001
_refine_ls_shift/su_mean 0.000
_refine_ls_structure_factor_coef Fsqd
_refine_ls_weighting_details 'calc w=1/[\s^2^(Fo^2^)+(0.0754P)^2^+0.4245P] where P=(Fo^2^+2Fc^2^)/3'
_refine_ls_weighting_scheme calc
_refine_ls_wR_factor_gt 0.1294
_refine_ls_wR_factor_ref 0.1370
_reflns_number_gt 1879
_reflns_number_total 2240
_reflns_threshold_expression I>2\s(I)
_cod_data_source_file lw2041.cif
_cod_data_source_block I
_cod_original_sg_symbol_H-M 'P 21/c'
_cod_database_code 2216647
_cod_database_fobs_code 2216647

loop_
_symmetry_equiv_pos_as_xyz
'x, y, z'
'-x, y+1/2, -z+1/2'
'-x, -y, -z'
'x, -y-1/2, z-1/2'

loop_
_atom_site_type_symbol
_atom_site_label
_atom_site_fract_x
_atom_site_fract_y
_atom_site_fract_z
_atom_site_U_iso_or_equiv
_atom_site_adp_type
_atom_site_calc_flag
_atom_site_refinement_flags
_atom_site_occupancy
Cl Cl1 0.35257(7) 0.05725(3) 0.73397(7) 0.0458(2) Uani d . 1
O O1 0.3640(3) 0.11005(10) 0.8786(3) 0.0785(6) Uani d . 1
O O2 0.5188(2) 0.04870(10) 0.6992(3) 0.0637(5) Uani d . 1
O O3 0.3092(3) -0.00828(10) 0.8051(4) 0.0811(7) Uani d . 1
O O4 0.2255(4) 0.07531(19) 0.5542(4) 0.1239(12) Uani d . 1
O O5 1.18693(19) 0.30662(9) 0.6715(3) 0.0641(5) Uani d . 1
N N31 0.4986(2) 0.11924(9) 0.3228(3) 0.0416(4) Uani d . 1
C C1 0.8949(2) 0.27357(9) 0.5168(3) 0.0357(4) Uani d . 1
C C2 0.7219(2) 0.29362(10) 0.4321(3) 0.0398(4) Uani d . 1
H H2 0.6932 0.3414 0.4174 0.048 Uiso calc R 1
C C3 0.5910(2) 0.24323(10) 0.3689(3) 0.0404(4) Uani d . 1
H H3 0.4746 0.2567 0.3128 0.048 Uiso calc R 1
C C4 0.6366(2) 0.17271(9) 0.3909(2) 0.0346(4) Uani d . 1
C C5 0.8088(2) 0.15104(10) 0.4759(3) 0.0398(4) Uani d . 1
H H5 0.8370 0.1032 0.4901 0.048 Uiso calc R 1
C C6 0.9370(2) 0.20189(10) 0.5388(3) 0.0396(4) Uani d . 1
H H6 1.0531 0.1882 0.5967 0.048 Uiso calc R 1
C C7 1.0388(2) 0.32664(10) 0.5850(3) 0.0417(4) Uani d . 1
C C8 1.0006(3) 0.40387(11) 0.5470(4) 0.0550(6) Uani d . 1
H H8A 1.1086 0.4300 0.5855 0.082 Uiso calc R 1
H H8B 0.9275 0.4199 0.6222 0.082 Uiso calc R 1
H H8C 0.9412 0.4112 0.4090 0.082 Uiso calc R 1
H H31A 0.397(4) 0.1386(18) 0.273(5) 0.082(10) Uiso d . 1
H H31B 0.494(4) 0.0911(16) 0.418(4) 0.064(8) Uiso d . 1
H H31C 0.525(4) 0.0918(17) 0.244(4) 0.066(8) Uiso d . 1

loop_
_atom_site_aniso_label
_atom_site_aniso_U_11
_atom_site_aniso_U_22
_atom_site_aniso_U_33
_atom_site_aniso_U_12
_atom_site_aniso_U_13
_atom_site_aniso_U_23
Cl1 0.0520(3) 0.0391(3) 0.0475(3) 0.00303(18) 0.0174(2) -0.00315(18)
O1 0.0997(15) 0.0607(11) 0.0927(14) -0.0199(10) 0.0556(12) -0.0335(10)
O2 0.0633(11) 0.0677(11) 0.0711(11) -0.0006(8) 0.0368(9) 0.0008(8)
O3 0.0843(14) 0.0478(10) 0.1317(19) -0.0144(9) 0.0631(14) -0.0071(11)
O4 0.113(2) 0.171(3) 0.0716(15) 0.075(2) 0.0057(14) 0.0108(16)
O5 0.0356(8) 0.0511(9) 0.0917(13) -0.0021(6) 0.0002(8) 0.0031(8)
N31 0.0382(8) 0.0370(8) 0.0492(10) -0.0004(7) 0.0131(7) 0.0003(7)
C1 0.0327(8) 0.0371(9) 0.0369(8) 0.0021(7) 0.0103(7) 0.0008(7)
C2 0.0377(9) 0.0326(9) 0.0487(10) 0.0065(7) 0.0128(8) 0.0039(7)
C3 0.0319(8) 0.0386(9) 0.0485(10) 0.0053(7) 0.0095(7) 0.0033(8)
C4 0.0339(8) 0.0367(9) 0.0335(8) 0.0009(7) 0.0108(7) 0.0008(7)
C5 0.0389(9) 0.0336(9) 0.0446(10) 0.0067(7) 0.0096(8) 0.0030(7)
C6 0.0323(9) 0.0394(9) 0.0434(10) 0.0080(7) 0.0063(7) 0.0018(7)
C7 0.0365(9) 0.0412(10) 0.0475(10) 0.0001(7) 0.0132(8) -0.0006(8)
C8 0.0468(11) 0.0400(11) 0.0767(15) -0.0015(8) 0.0172(11) -0.0025(10)

loop_
_atom_type_symbol
_atom_type_description
_atom_type_scat_dispersion_real
_atom_type_scat_dispersion_imag
_atom_type_scat_source
C C 0.0033 0.0016 'International Tables Vol C Tables 4.2.6.8 and 6.1.1.4'
H H 0.0000 0.0000 'International Tables Vol C Tables 4.2.6.8 and 6.1.1.4'
N N 0.0061 0.0033 'International Tables Vol C Tables 4.2.6.8 and 6.1.1.4'
O O 0.0106 0.0060 'International Tables Vol C Tables 4.2.6.8 and 6.1.1.4'
Cl Cl 0.1484 0.1585 'International Tables Vol C Tables 4.2.6.8 and 6.1.1.4'

loop_
_geom_angle_atom_site_label_1
_geom_angle_atom_site_label_2
_geom_angle_atom_site_label_3
_geom_angle
O4 Cl1 O1 110.80(16)
O4 Cl1 O3 110.34(19)
O1 Cl1 O3 108.72(13)
O4 Cl1 O2 108.46(15)
O1 Cl1 O2 110.60(12)
O3 Cl1 O2 107.87(11)
C4 N31 H31A 111(2)
C4 N31 H31B 112.0(19)
H31A N31 H31B 108(3)
C4 N31 H31C 109(2)
H31A N31 H31C 113(3)
H31B N31 H31C 103(3)
C2 C1 C6 119.40(17)
C2 C1 C7 121.82(17)
C6 C1 C7 118.78(16)
C1 C2 C3 120.62(17)
C1 C2 H2 119.7
C3 C2 H2 119.7
C4 C3 C2 118.75(16)
C4 C3 H3 120.6
C2 C3 H3 120.6
C3 C4 C5 121.91(17)
C3 C4 N31 118.89(16)
C5 C4 N31 119.19(16)
C6 C5 C4 118.53(17)
C6 C5 H5 120.7
C4 C5 H5 120.7
C5 C6 C1 120.78(16)
C5 C6 H6 119.6
C1 C6 H6 119.6
O5 C7 C1 119.37(18)
O5 C7 C8 120.48(18)
C1 C7 C8 120.16(17)
C7 C8 H8A 109.5
C7 C8 H8B 109.5
H8A C8 H8B 109.5
C7 C8 H8C 109.5
H8A C8 H8C 109.5
H8B C8 H8C 109.5

loop_
_geom_bond_atom_site_label_1
_geom_bond_atom_site_label_2
_geom_bond_distance
Cl1 O4 1.408(2)
Cl1 O1 1.4180(18)
Cl1 O3 1.4228(19)
Cl1 O2 1.4404(18)
O5 C7 1.216(2)
N31 C4 1.466(2)
N31 H31A 0.86(3)
N31 H31B 0.88(3)
N31 H31C 0.84(3)
C1 C2 1.383(2)
C1 C6 1.394(3)
C1 C7 1.492(3)
C2 C3 1.385(3)
C2 H2 0.9300
C3 C4 1.379(3)
C3 H3 0.9300
C4 C5 1.386(2)
C5 C6 1.378(3)
C5 H5 0.9300
C6 H6 0.9300
C7 C8 1.499(3)
C8 H8A 0.9600
C8 H8B 0.9600
C8 H8C 0.9600

loop_
_geom_hbond_atom_site_label_D
_geom_hbond_atom_site_label_H
_geom_hbond_atom_site_label_A
_geom_hbond_site_symmetry_A
_geom_hbond_distance_DH
_geom_hbond_distance_HA
_geom_hbond_distance_DA
_geom_hbond_angle_DHA
_geom_hbond_publ_flag
N31 H31B O2 . 0.87(3) 2.11(3) 2.957(3) 163(3) yes
N31 H31A O5 4_465 0.86(3) 1.92(3) 2.775(2) 173(3) yes
N31 H31C O1 1_554 0.84(3) 2.54(3) 3.015(3) 116(2) yes
N31 H31C O3 3_656 0.84(3) 2.16(3) 2.915(3) 149(3) yes

loop_
_cod_related_entry_id
_cod_related_entry_database
_cod_related_entry_code
1 ChemSpider 21120301
